data_7247152
loop_
_publ_author_name
'Easmin, Samina'
'Pedireddi, Venkateswara Rao'

_publ_section_title
;
 Supramolecular assemblies in the molecular complexes of
 4-cyanophenylboronic acid with different N-donor ligands
;
_journal_issue 33
_journal_name_full 'RSC Advances'
_journal_page_first 23267
_journal_page_last 23284
_journal_paper_doi 10.1039/D3RA03936F
_journal_volume 13
_journal_year 2023
_chemical_formula_sum 'C17 H16 B N5 O3'
_chemical_formula_weight 349.16
_space_group_crystal_system triclinic
_space_group_IT_number 2
_space_group_name_Hall '-P 1'
_space_group_name_H-M_alt 'P -1'
_atom_sites_solution_hydrogens mixed
_audit_creation_method SHELXL-2018/3
_audit_update_record
;
2023-07-04 deposited with the CCDC.	2023-07-17 downloaded from the CCDC.
;
_cell_angle_alpha 105.5490(10)
_cell_angle_beta 108.761(3)
_cell_angle_gamma 90.865(6)
_cell_formula_units_Z 2
_cell_length_a 8.8653(3)
_cell_length_b 9.0872(4)
_cell_length_c 12.2227(5)
_cell_measurement_reflns_used 4572
_cell_measurement_temperature 293(2)
_cell_measurement_theta_max 23.39
_cell_measurement_theta_min 2.34
_cell_volume 892.67(7)
_computing_cell_refinement 'Bruker SAINT'
_computing_data_collection 'Bruker APEX2'
_computing_data_reduction 'Bruker SAINT'
_computing_molecular_graphics 'Bruker SHELXTL'
_computing_publication_material 'Bruker SHELXTL'
_computing_structure_refinement 'SHELXL-2018/3 (Sheldrick, 2018)'
_computing_structure_solution 'SHELXT 2014/5 (Sheldrick, 2014)'
_diffrn_ambient_temperature 293(2)
_diffrn_measured_fraction_theta_full 0.998
_diffrn_measured_fraction_theta_max 0.988
_diffrn_measurement_device_type 'Bruker APEX-II CCD'
_diffrn_measurement_method '\f and \w scans'
_diffrn_radiation_type MoK\a
_diffrn_radiation_wavelength 0.71073
_diffrn_reflns_av_R_equivalents 0.0751
_diffrn_reflns_av_unetI/netI 0.0461
_diffrn_reflns_Laue_measured_fraction_full 0.998
_diffrn_reflns_Laue_measured_fraction_max 0.988
_diffrn_reflns_limit_h_max 11
_diffrn_reflns_limit_h_min -11
_diffrn_reflns_limit_k_max 11
_diffrn_reflns_limit_k_min -11
_diffrn_reflns_limit_l_max 15
_diffrn_reflns_limit_l_min -15
_diffrn_reflns_number 25898
_diffrn_reflns_point_group_measured_fraction_full 0.998
_diffrn_reflns_point_group_measured_fraction_max 0.988
_diffrn_reflns_theta_full 25.242
_diffrn_reflns_theta_max 26.544
_diffrn_reflns_theta_min 2.341
_exptl_absorpt_coefficient_mu 0.091
_exptl_absorpt_correction_T_max 0.7454
_exptl_absorpt_correction_T_min 0.6276
_exptl_absorpt_correction_type multi-scan
_exptl_absorpt_process_details
;
 SADABS 2016/2: Krause, L., Herbst-Irmer, R., Sheldrick G.M. & Stalke D.,
 J. Appl. Cryst. 48 (2015) 3-10
;
_exptl_crystal_colour orange
_exptl_crystal_density_diffrn 1.299
_exptl_crystal_description block
_exptl_crystal_F_000 364
_exptl_crystal_size_max 0.430
_exptl_crystal_size_mid 0.300
_exptl_crystal_size_min 0.250
_refine_diff_density_max 0.157
_refine_diff_density_min -0.251
_refine_diff_density_rms 0.033
_refine_ls_extinction_coef 0.057(12)
_refine_ls_extinction_expression Fc^*^=kFc[1+0.001xFc^2^\l^3^/sin(2\q)]^-1/4^
_refine_ls_extinction_method 'SHELXL-2018/3 (Sheldrick 2018)'
_refine_ls_goodness_of_fit_ref 1.005
_refine_ls_hydrogen_treatment mixed
_refine_ls_matrix_type full
_refine_ls_number_parameters 262
_refine_ls_number_reflns 3672
_refine_ls_number_restraints 0
_refine_ls_restrained_S_all 1.005
_refine_ls_R_factor_all 0.1094
_refine_ls_R_factor_gt 0.0552
_refine_ls_shift/su_max 0.000
_refine_ls_shift/su_mean 0.000
_refine_ls_structure_factor_coef Fsqd
_refine_ls_weighting_details 'w=1/[\s^2^(Fo^2^)+(0.0791P)^2^+0.1490P] where P=(Fo^2^+2Fc^2^)/3'
_refine_ls_weighting_scheme calc
_refine_ls_wR_factor_gt 0.1422
_refine_ls_wR_factor_ref 0.1796
_reflns_Friedel_coverage 0.000
_reflns_number_gt 1990
_reflns_number_total 3672
_reflns_threshold_expression 'I > 2\s(I)'
_cod_data_source_file d3ra03936f2.cif
_cod_data_source_block 4Cyanophenylboronicacid_Azopyridine_hydrate
_cod_original_cell_volume 892.67(6)
_cod_database_code 7247152
_shelx_shelxl_version_number 2018/3
_shelx_space_group_comment
;
The symmetry employed for this shelxl refinement is uniquely defined
by the following loop, which should always be used as a source of
symmetry information in preference to the above space-group names.
They are only intended as comments.
;
_shelx_estimated_absorpt_t_min 0.962
_shelx_estimated_absorpt_t_max 0.978

loop_
_space_group_symop_operation_xyz
'x, y, z'
'-x, -y, -z'

loop_
_atom_site_label
_atom_site_type_symbol
_atom_site_fract_x
_atom_site_fract_y
_atom_site_fract_z
_atom_site_U_iso_or_equiv
_atom_site_adp_type
_atom_site_occupancy
_atom_site_site_symmetry_order
_atom_site_calc_flag
_atom_site_refinement_flags_posn
_atom_site_refinement_flags_adp
_atom_site_refinement_flags_occupancy
_atom_site_disorder_assembly
_atom_site_disorder_group
O1 O 0.8333(2) 0.1499(2) 0.54252(15) 0.0852(5) Uani 1 1 d . . . . .
H1 H 0.854117 0.165931 0.485753 0.128 Uiso 1 1 calc R U . . .
O2 O 0.6164(2) 0.2901(2) 0.47570(17) 0.1006(6) Uani 1 1 d . . . . .
H2 H 0.668293 0.303509 0.433787 0.151 Uiso 1 1 calc R U . . .
O3 O 0.0287(3) 0.1009(4) 0.4072(3) 0.1441(10) Uani 1 1 d G . . . .
H3A H 0.040107 0.141542 0.376624 0.216 Uiso 1 1 d G U . . .
H4A H 0.055151 0.007950 0.395019 0.49(6) Uiso 1 1 d G . . . .
N1 N 0.3181(3) 0.0560(3) 0.9289(2) 0.0976(7) Uani 1 1 d . . . . .
N2 N 0.2759(4) 0.6164(3) -0.3110(3) 0.1003(8) Uani 1 1 d . . . . .
N3 N 0.1161(3) 0.2439(3) 0.2593(3) 0.0944(7) Uani 1 1 d . . . . .
C1 C 0.6094(3) 0.1630(2) 0.63062(18) 0.0615(6) Uani 1 1 d . . . . .
C2 C 0.4518(3) 0.1893(3) 0.6156(2) 0.0748(6) Uani 1 1 d . . . . .
H2A H 0.395868 0.229592 0.553688 0.090 Uiso 1 1 calc R U . . .
C3 C 0.3756(3) 0.1575(3) 0.6896(2) 0.0767(7) Uani 1 1 d . . . . .
H3 H 0.268667 0.173788 0.676271 0.092 Uiso 1 1 calc R U . . .
C4 C 0.4576(3) 0.1014(2) 0.78339(19) 0.0647(6) Uani 1 1 d . . . . .
C5 C 0.6139(3) 0.0732(3) 0.8009(2) 0.0763(7) Uani 1 1 d . . . . .
H5 H 0.669584 0.034384 0.863766 0.092 Uiso 1 1 calc R U . . .
C6 C 0.6877(3) 0.1032(3) 0.72422(19) 0.0728(6) Uani 1 1 d . . . . .
H6 H 0.793217 0.082652 0.735739 0.087 Uiso 1 1 calc R U . . .
C7 C 0.3786(3) 0.0748(3) 0.8640(2) 0.0761(7) Uani 1 1 d . . . . .
C8 C 0.1596(4) 0.5070(4) -0.3413(3) 0.1066(10) Uani 1 1 d . . . . .
H8 H 0.097281 0.469209 -0.422339 0.128 Uiso 1 1 calc R U . . .
C9 C 0.1242(3) 0.4448(3) -0.2609(3) 0.0934(8) Uani 1 1 d . . . . .
H9 H 0.039528 0.367986 -0.286281 0.112 Uiso 1 1 calc R U . . .
C10 C 0.2164(3) 0.4987(3) -0.1432(2) 0.0749(7) Uani 1 1 d . . . . .
C11 C 0.3385(3) 0.6105(3) -0.1098(2) 0.0852(7) Uani 1 1 d . . . . .
H11 H 0.404206 0.648233 -0.029547 0.102 Uiso 1 1 calc R U . . .
C12 C 0.3629(4) 0.6664(3) -0.1959(3) 0.0952(9) Uani 1 1 d . . . . .
H12 H 0.445839 0.744426 -0.172153 0.114 Uiso 1 1 calc R U . . .
C13 C 0.0276(4) 0.1942(3) 0.1431(4) 0.0976(9) Uani 1 1 d . . . . .
H13 H -0.055042 0.115835 0.119140 0.117 Uiso 1 1 calc R U . . .
C14 C 0.0516(4) 0.2523(3) 0.0564(3) 0.0929(8) Uani 1 1 d . . . . .
H14 H -0.012806 0.213821 -0.024141 0.112 Uiso 1 1 calc R U . . .
C15 C 0.1710(4) 0.3666(3) 0.0912(3) 0.0819(8) Uani 1 1 d . . . . .
C16 C 0.2617(3) 0.4185(3) 0.2091(3) 0.0905(8) Uani 1 1 d . . . . .
H16 H 0.344377 0.497465 0.235234 0.109 Uiso 1 1 calc R U . . .
C17 C 0.2309(4) 0.3536(4) 0.2897(3) 0.0959(8) Uani 1 1 d . . . . .
H17 H 0.295345 0.389780 0.370339 0.115 Uiso 1 1 calc R U . . .
B1 B 0.6912(3) 0.2012(3) 0.5438(2) 0.0685(7) Uani 1 1 d . . . . .
N5 N 0.1288(16) 0.3842(16) -0.0307(15) 0.064(4) Uani 0.28(2) 1 d . . P A 1
N6 N 0.2510(17) 0.4820(16) -0.0223(17) 0.064(4) Uani 0.27(3) 1 d . . P A 1
N5A N 0.1533(7) 0.4140(7) -0.0761(9) 0.080(2) Uani 0.72(2) 1 d . . P A 2
N6A N 0.2367(7) 0.4544(6) 0.0255(10) 0.080(2) Uani 0.73(3) 1 d . . P A 2

loop_
_atom_site_aniso_label
_atom_site_aniso_U_11
_atom_site_aniso_U_22
_atom_site_aniso_U_33
_atom_site_aniso_U_23
_atom_site_aniso_U_13
_atom_site_aniso_U_12
O1 0.0878(12) 0.0983(12) 0.0957(13) 0.0421(10) 0.0541(10) 0.0144(9)
O2 0.1218(15) 0.1247(15) 0.1023(13) 0.0746(12) 0.0643(12) 0.0461(12)
O3 0.1346(18) 0.219(3) 0.164(2) 0.146(2) 0.0870(17) 0.0537(19)
N1 0.0997(16) 0.1149(18) 0.1062(17) 0.0407(14) 0.0648(15) 0.0126(13)
N2 0.134(2) 0.1060(19) 0.109(2) 0.0680(17) 0.0727(18) 0.0485(17)
N3 0.1074(18) 0.1038(18) 0.120(2) 0.0706(16) 0.0691(16) 0.0380(15)
C1 0.0710(14) 0.0637(13) 0.0582(12) 0.0224(10) 0.0290(11) 0.0084(10)
C2 0.0796(16) 0.0867(16) 0.0732(14) 0.0376(13) 0.0334(12) 0.0221(13)
C3 0.0702(14) 0.0894(17) 0.0839(16) 0.0325(14) 0.0374(13) 0.0207(12)
C4 0.0708(14) 0.0675(13) 0.0665(13) 0.0203(11) 0.0369(11) 0.0066(11)
C5 0.0756(15) 0.1039(18) 0.0705(14) 0.0444(13) 0.0362(12) 0.0195(13)
C6 0.0671(14) 0.1003(17) 0.0699(14) 0.0404(13) 0.0347(11) 0.0192(12)
C7 0.0794(16) 0.0814(16) 0.0813(16) 0.0254(13) 0.0439(14) 0.0086(12)
C8 0.119(2) 0.116(2) 0.0789(19) 0.0420(18) 0.0134(17) 0.033(2)
C9 0.0833(18) 0.0877(18) 0.115(2) 0.0444(17) 0.0282(17) 0.0098(14)
C10 0.0909(17) 0.0738(15) 0.0906(18) 0.0458(14) 0.0522(15) 0.0301(14)
C11 0.0967(19) 0.0842(17) 0.0763(16) 0.0267(14) 0.0281(14) 0.0125(15)
C12 0.100(2) 0.0872(19) 0.129(3) 0.0479(18) 0.065(2) 0.0171(15)
C13 0.0845(19) 0.0874(19) 0.149(3) 0.053(2) 0.061(2) 0.0164(15)
C14 0.0971(19) 0.099(2) 0.0914(19) 0.0376(16) 0.0348(16) 0.0230(17)
C15 0.1017(19) 0.0843(18) 0.100(2) 0.0553(16) 0.0630(17) 0.0375(16)
C16 0.0915(19) 0.0828(18) 0.120(2) 0.0423(17) 0.0556(18) 0.0122(14)
C17 0.101(2) 0.114(2) 0.0911(19) 0.0488(17) 0.0405(17) 0.0271(18)
B1 0.0851(18) 0.0696(16) 0.0610(15) 0.0234(13) 0.0345(14) 0.0100(14)
N5 0.063(6) 0.084(6) 0.064(7) 0.041(5) 0.030(5) 0.006(5)
N6 0.077(7) 0.078(6) 0.055(8) 0.037(5) 0.030(5) -0.001(5)
N5A 0.080(3) 0.077(3) 0.093(4) 0.034(3) 0.036(3) 0.010(2)
N6A 0.084(3) 0.081(2) 0.088(4) 0.037(3) 0.038(3) 0.010(2)

loop_
_atom_type_symbol
_atom_type_description
_atom_type_scat_dispersion_real
_atom_type_scat_dispersion_imag
_atom_type_scat_source
C C 0.0033 0.0016 'International Tables Vol C Tables 4.2.6.8 and 6.1.1.4'
H H 0.0000 0.0000 'International Tables Vol C Tables 4.2.6.8 and 6.1.1.4'
B B 0.0013 0.0007 'International Tables Vol C Tables 4.2.6.8 and 6.1.1.4'
N N 0.0061 0.0033 'International Tables Vol C Tables 4.2.6.8 and 6.1.1.4'
O O 0.0106 0.0060 'International Tables Vol C Tables 4.2.6.8 and 6.1.1.4'

loop_
_geom_angle_atom_site_label_1
_geom_angle_atom_site_label_2
_geom_angle_atom_site_label_3
_geom_angle
_geom_angle_site_symmetry_1
_geom_angle_site_symmetry_3
_geom_angle_publ_flag
B1 O1 H1 109.5 . . ?
B1 O2 H2 109.5 . . ?
H3A O3 H4A 120.1 . . ?
C8 N2 C12 116.5(2) . . ?
C17 N3 C13 116.6(2) . . ?
C2 C1 C6 116.98(19) . . ?
C2 C1 B1 119.9(2) . . ?
C6 C1 B1 123.1(2) . . ?
C3 C2 C1 121.8(2) . . ?
C3 C2 H2A 119.1 . . ?
C1 C2 H2A 119.1 . . ?
C2 C3 C4 119.9(2) . . ?
C2 C3 H3 120.1 . . ?
C4 C3 H3 120.1 . . ?
C5 C4 C3 120.04(19) . . ?
C5 C4 C7 120.5(2) . . ?
C3 C4 C7 119.5(2) . . ?
C4 C5 C6 119.2(2) . . ?
C4 C5 H5 120.4 . . ?
C6 C5 H5 120.4 . . ?
C5 C6 C1 122.1(2) . . ?
C5 C6 H6 119.0 . . ?
C1 C6 H6 119.0 . . ?
N1 C7 C4 178.8(3) . . ?
N2 C8 C9 124.0(3) . . ?
N2 C8 H8 118.0 . . ?
C9 C8 H8 118.0 . . ?
C10 C9 C8 117.8(3) . . ?
C10 C9 H9 121.1 . . ?
C8 C9 H9 121.1 . . ?
C9 C10 C11 119.4(2) . . ?
C9 C10 N6 145.9(7) . . ?
C11 C10 N6 94.7(7) . . ?
C9 C10 N5A 107.1(3) . . ?
C11 C10 N5A 133.5(4) . . ?
C10 C11 C12 118.5(3) . . ?
C10 C11 H11 120.7 . . ?
C12 C11 H11 120.7 . . ?
N2 C12 C11 123.7(3) . . ?
N2 C12 H12 118.1 . . ?
C11 C12 H12 118.1 . . ?
N3 C13 C14 123.6(3) . . ?
N3 C13 H13 118.2 . . ?
C14 C13 H13 118.2 . . ?
C15 C14 C13 118.2(3) . . ?
C15 C14 H14 120.9 . . ?
C13 C14 H14 120.9 . . ?
C14 C15 C16 118.8(2) . . ?
C14 C15 N5 92.8(7) . . ?
C16 C15 N5 148.2(7) . . ?
C14 C15 N6A 134.1(4) . . ?
C16 C15 N6A 107.1(4) . . ?
C15 C16 C17 119.4(3) . . ?
C15 C16 H16 120.3 . . ?
C17 C16 H16 120.3 . . ?
N3 C17 C16 123.4(3) . . ?
N3 C17 H17 118.3 . . ?
C16 C17 H17 118.3 . . ?
O2 B1 O1 122.8(2) . . ?
O2 B1 C1 116.9(2) . . ?
O1 B1 C1 120.3(2) . . ?
N6 N5 C15 103.6(13) . . ?
N5 N6 C10 105.4(13) . . ?
N6A N5A C10 108.0(9) . . ?
N5A N6A C15 106.9(9) . . ?

loop_
_geom_bond_atom_site_label_1
_geom_bond_atom_site_label_2
_geom_bond_distance
_geom_bond_site_symmetry_2
_geom_bond_publ_flag
O1 B1 1.354(3) . ?
O1 H1 0.8200 . ?
O2 B1 1.344(3) . ?
O2 H2 0.8200 . ?
O3 H3A 0.6191 . ?
O3 H4A 0.8673 . ?
N1 C7 1.135(3) . ?
N2 C8 1.310(4) . ?
N2 C12 1.315(4) . ?
N3 C17 1.302(4) . ?
N3 C13 1.328(4) . ?
C1 C2 1.382(3) . ?
C1 C6 1.386(3) . ?
C1 B1 1.568(3) . ?
C2 C3 1.373(3) . ?
C2 H2A 0.9300 . ?
C3 C4 1.375(3) . ?
C3 H3 0.9300 . ?
C4 C5 1.371(3) . ?
C4 C7 1.445(3) . ?
C5 C6 1.381(3) . ?
C5 H5 0.9300 . ?
C6 H6 0.9300 . ?
C8 C9 1.369(4) . ?
C8 H8 0.9300 . ?
C9 C10 1.352(4) . ?
C9 H9 0.9300 . ?
C10 C11 1.353(4) . ?
C10 N6 1.46(2) . ?
C10 N5A 1.483(14) . ?
C11 C12 1.357(4) . ?
C11 H11 0.9300 . ?
C12 H12 0.9300 . ?
C13 C14 1.374(4) . ?
C13 H13 0.9300 . ?
C14 C15 1.349(4) . ?
C14 H14 0.9300 . ?
C15 C16 1.351(4) . ?
C15 N5 1.47(2) . ?
C15 N6A 1.500(13) . ?
C16 C17 1.367(4) . ?
C16 H16 0.9300 . ?
C17 H17 0.9300 . ?
N5 N6 1.35(3) . ?
N5A N6A 1.175(13) . ?

loop_
_geom_torsion_atom_site_label_1
_geom_torsion_atom_site_label_2
_geom_torsion_atom_site_label_3
_geom_torsion_atom_site_label_4
_geom_torsion
_geom_torsion_site_symmetry_1
_geom_torsion_site_symmetry_2
_geom_torsion_site_symmetry_3
_geom_torsion_site_symmetry_4
_geom_torsion_publ_flag
C6 C1 C2 C3 -0.1(4) . . . . ?
B1 C1 C2 C3 180.0(2) . . . . ?
C1 C2 C3 C4 1.6(4) . . . . ?
C2 C3 C4 C5 -1.8(4) . . . . ?
C2 C3 C4 C7 177.2(2) . . . . ?
C3 C4 C5 C6 0.6(4) . . . . ?
C7 C4 C5 C6 -178.4(2) . . . . ?
C4 C5 C6 C1 0.9(4) . . . . ?
C2 C1 C6 C5 -1.1(4) . . . . ?
B1 C1 C6 C5 178.7(2) . . . . ?
C12 N2 C8 C9 0.6(5) . . . . ?
N2 C8 C9 C10 -0.8(5) . . . . ?
C8 C9 C10 C11 0.0(4) . . . . ?
C8 C9 C10 N6 -174.8(7) . . . . ?
C8 C9 C10 N5A 179.8(3) . . . . ?
C9 C10 C11 C12 0.9(4) . . . . ?
N6 C10 C11 C12 178.0(4) . . . . ?
N5A C10 C11 C12 -178.8(3) . . . . ?
C8 N2 C12 C11 0.3(4) . . . . ?
C10 C11 C12 N2 -1.1(4) . . . . ?
C17 N3 C13 C14 -0.1(4) . . . . ?
N3 C13 C14 C15 -0.4(4) . . . . ?
C13 C14 C15 C16 0.2(4) . . . . ?
C13 C14 C15 N5 -176.0(4) . . . . ?
C13 C14 C15 N6A 177.7(3) . . . . ?
C14 C15 C16 C17 0.3(4) . . . . ?
N5 C15 C16 C17 173.1(7) . . . . ?
N6A C15 C16 C17 -177.8(2) . . . . ?
C13 N3 C17 C16 0.6(4) . . . . ?
C15 C16 C17 N3 -0.8(4) . . . . ?
C2 C1 B1 O2 14.7(3) . . . . ?
C6 C1 B1 O2 -165.1(2) . . . . ?
C2 C1 B1 O1 -167.5(2) . . . . ?
C6 C1 B1 O1 12.7(4) . . . . ?
C14 C15 N5 N6 -171.3(6) . . . . ?
C16 C15 N5 N6 15.0(11) . . . . ?
C15 N5 N6 C10 178.2(5) . . . . ?
C9 C10 N6 N5 -11.3(12) . . . . ?
C11 C10 N6 N5 173.2(6) . . . . ?
C9 C10 N5A N6A 176.8(3) . . . . ?
C11 C10 N5A N6A -3.5(5) . . . . ?
C10 N5A N6A C15 -179.7(2) . . . . ?
C14 C15 N6A N5A 5.3(5) . . . . ?
C16 C15 N6A N5A -177.0(3) . . . . ?
